data_2300268
loop_
_publ_author_name
'Fortes, A. D.'
'Wood, I. G.'
'Knight, K. S.'

_publ_section_title
;
 The crystal structure of perdeuterated methanol hemiammoniate
 (CD~3~OD&#x00B7;0.5ND~3~) determined from neutron powder diffraction
 data at 4.2 and 180K
;
_journal_issue 2
_journal_name_full 'Journal of Applied Crystallography'
_journal_page_first 328
_journal_page_last 336
_journal_paper_doi 10.1107/S0021889810005595
_journal_volume 43
_journal_year 2010
_chemical_formula_sum 'C D7 N O'
_chemical_formula_weight 56.11
_chemical_name_systematic ' ?'
_space_group_IT_number 61
_symmetry_cell_setting orthorhombic
_symmetry_space_group_name_Hall '-P 2ac 2ab'
_symmetry_space_group_name_H-M 'P b c a'
_cell_angle_alpha 90.0
_cell_angle_beta 90.0
_cell_angle_gamma 90.0
_cell_formula_units_Z 8
_cell_length_a 11.20962(25)
_cell_length_b 7.74564(24)
_cell_length_c 7.67810(22)
_cell_volume 666.66(3)
_pd_block_id 2009-09-02T21:50|METHANOL_HEMIAMMONIA_phase1|Fortes||
_pd_phase_name 'methanol monoammoniate d7'
_cod_data_source_file db5076.cif
_cod_data_source_block METHANOL_HEMIAMMONIA_phase_1_180
_cod_depositor_comments
;
The following automatic conversions were performed:
'_geom_angle_publ_flag' value 'N' changed to 'n' according to
'/home/saulius/struct/CIF-dictionaries/cif_core.dic' dictionary named
'cif_core.dic' version 2.4.1 from 2010-06-29 (10
times).

'_geom_bond_publ_flag' value 'N' changed to 'n' according to
'/home/saulius/struct/CIF-dictionaries/cif_core.dic' dictionary named
'cif_core.dic' version 2.4.1 from 2010-06-29 (38 times).

Automatic conversion script
Id: cif_fix_enum 1527 2010-12-29 10:47:43Z saulius 
;
_cod_original_cell_volume 666.656(21)
_cod_database_code 2300268

loop_
_symmetry_equiv_pos_site_id
_symmetry_equiv_pos_as_xyz
1 +x,+y,+z
2 -x+1/2,+y+1/2,+z
3 +x,-y+1/2,+z+1/2
4 -x+1/2,-y,+z+1/2
-1 -x,-y,-z
-2 +x+1/2,-y+1/2,-z
-3 -x,+y+1/2,-z+1/2
-4 +x+1/2,+y,-z+1/2

loop_
_atom_site_aniso_label
_atom_site_aniso_U_11
_atom_site_aniso_U_12
_atom_site_aniso_U_13
_atom_site_aniso_U_22
_atom_site_aniso_U_23
_atom_site_aniso_U_33
C 0.043 -0.002 -0.001 0.054 0.005 0.054
O 0.037 -0.008 0.001 0.021 0.01 0.044
D1 0.057 -0.019 -0.022 0.071 -0.089 0.378
D2 0.1 -0.055 0.03 0.338 0.017 0.086
D3 0.032 0.019 -0.035 0.13 0.064 0.252
D4 0.036 -0.004 0.01 0.036 0.003 0.048
N 0.033 0.021 -0.004 0.037 0.005 0.034
D5 0.063 -0.011 -0.07 0.059 -0.02 0.031
D6 0.068 -0.024 -0.002 0.055 -0.006 0.048
D7 0.047 0.011 0.012 0.047 0.003 0.072

loop_
_atom_site_type_symbol
_atom_site_label
_atom_site_fract_x
_atom_site_fract_y
_atom_site_fract_z
_atom_site_occupancy
_atom_site_thermal_displace_type
_atom_site_U_iso_or_equiv
_atom_site_symmetry_multiplicity
C C 0.25504 0.0505 0.2268 1.0 Uani 0.05033 8
O O 0.1338 0.01326 0.2297 1.0 Uani 0.034 8
D D1 0.27587 0.1712 0.271 1.0 Uani 0.16867 8
D D2 0.2875 0.0443 0.1019 1.0 Uani 0.17467 8
D D3 0.30029 -0.0336 0.2982 1.0 Uani 0.138 8
D D4 0.09216 0.098 0.1593 1.0 Uani 0.04 8
N N 0.49062 0.74732 1.03034 1.0 Uani 0.03467 8
D D5 0.54152 0.8274 1.1076 1.0 Uani 0.051 8
D D6 0.44586 0.823 0.9528 1.0 Uani 0.057 8
D D7 0.54881 0.67774 0.9542 1.0 Uani 0.05533 8

loop_
_atom_type_symbol
_atom_type_number_in_cell
D 56.0
C 8.0
O 8.0
N 8.0

loop_
_geom_angle_atom_site_label_1
_geom_angle_atom_site_label_2
_geom_angle_atom_site_label_3
_geom_angle
_geom_angle_site_symmetry_1
_geom_angle_site_symmetry_2
_geom_angle_site_symmetry_3
_geom_angle_publ_flag
O C D1 114.09100(10) 1_555 . 1_555 n
O C D2 110.6005(6) 1_555 . 1_555 n
O C D3 110.8113(12) 1_555 . 1_555 n
D1 C D2 105.7863(7) 1_555 . 1_555 n
D1 C D3 107.5033(18) 1_555 . 1_555 n
D2 C D3 107.7294(14) 1_555 . 1_555 n
C O D4 108.7395(11) 1_555 . 1_555 n
D5 N D6 105.9405(20) 1_555 . 1_555 n
D5 N D7 106.9442(17) 1_555 . 1_555 n
D6 N D7 107.1257(19) 1_555 . 1_555 n

loop_
_geom_bond_atom_site_label_1
_geom_bond_atom_site_label_2
_geom_bond_distance
_geom_bond_site_symmetry_1
_geom_bond_site_symmetry_2
_geom_bond_publ_flag
C O 1.389510(30) . 1_555 n
C D1 1.021630(30) . 1_555 n
C D2 1.026830(30) . 1_555 n
C D3 0.991040(20) . 1_555 n
C D4 1.93329(4) . 1_555 n
O C 1.389510(30) . 1_555 n
O D1 2.03306(4) . 1_555 n
O D2 1.99728(4) . 1_555 n
O D3 1.97266(4) . 1_555 n
O D4 0.969980(20) . 1_555 n
D1 C 1.021630(30) . 1_555 n
D1 O 2.03306(4) . 1_555 n
D1 D2 1.633670(30) . 1_555 n
D1 D3 1.62324(5) . 1_555 n
D2 C 1.026830(30) . 1_555 n
D2 O 1.99728(4) . 1_555 n
D2 D1 1.633670(30) . 1_555 n
D2 D3 1.62982(4) . 1_555 n
D3 C 0.991040(20) . 1_555 n
D3 O 1.97266(4) . 1_555 n
D3 D1 1.62324(5) . 1_555 n
D3 D2 1.62982(4) . 1_555 n
D4 C 1.93329(4) . 1_555 n
D4 O 0.969980(20) . 1_555 n
D4 N 1.783020(30) . 2_544 n
N D4 1.783020(30) . 2_556 n
N D5 1.030620(20) . 1_555 n
N D6 0.974590(20) . 1_555 n
N D7 1.028450(20) . 1_555 n
D5 N 1.030620(20) . 1_555 n
D5 D6 1.601160(30) . 1_555 n
D5 D7 1.654600(30) . 1_555 n
D6 N 0.974590(20) . 1_555 n
D6 D5 1.601160(30) . 1_555 n
D6 D7 1.611780(30) . 1_555 n
D7 N 1.028450(20) . 1_555 n
D7 D5 1.654600(30) . 1_555 n
D7 D6 1.611780(30) . 1_555 n

loop_
_pd_block_diffractogram_id
2009-09-02T21:50|METHANOL_HEMIAMMONIA_H_02|Fortes|HRPD
2009-09-02T21:50|METHANOL_HEMIAMMONIA_H_03|Fortes|HRPD
2009-09-02T21:50|METHANOL_HEMIAMMONIA_H_04|Fortes|HRPD
2009-09-02T21:50|METHANOL_HEMIAMMONIA_H_05|Fortes|HRPD
2009-09-02T21:50|METHANOL_HEMIAMMONIA_H_07|Fortes|HRPD
